data_4307258
loop_
_publ_author_name
'Ramalingam Venkateswaran'
'Joel T. Mague'
'Maravanji S. Balakrishna'

_publ_section_title
;
Ruthenium(II) Complexes Containing Bis(2-(diphenylphosphino)phenyl) Ether
and Their Catalytic Activity in Hydrogenation Reactions
;
_journal_name_full 'Inorganic Chemistry'
_journal_page_first 809
_journal_page_last 817
_journal_paper_doi 10.1021/ic061782l
_journal_volume 46
_journal_year 2007
_chemical_formula_sum 'C48 H40 Cl8 N2 O P2 Ru'
_chemical_formula_weight 1107.43
_chemical_name_systematic
; 
 trans-dichlorobis(pyridine)(2,2'-bis(diphenylphosphino
phenyl)ether-\kP:\kP')ruthenium(II) Chloroform solvate
;
_space_group_IT_number 14
_symmetry_cell_setting monoclinic
_symmetry_space_group_name_Hall '-P 2yn'
_symmetry_space_group_name_H-M 'P 1 21/n 1'
_atom_sites_solution_hydrogens geom
_atom_sites_solution_primary Patterson
_atom_sites_solution_secondary difmap
_audit_creation_method SHELXL-97
_cell_angle_alpha 90.00
_cell_angle_beta 94.482(1)
_cell_angle_gamma 90.00
_cell_formula_units_Z 4
_cell_length_a 10.9687(7)
_cell_length_b 11.9749(8)
_cell_length_c 35.240(2)
_cell_measurement_reflns_used 7951
_cell_measurement_temperature 100(2)
_cell_measurement_theta_max 28.19
_cell_measurement_theta_min 2.45
_cell_volume 4614.6(5)
_computing_cell_refinement 'Bruker SMART (Bruker-AXS, 2000)'
_computing_data_collection 'Bruker SMART (Bruker-AXS, 2000)'
_computing_data_reduction 'Bruker SAINT+ (Bruker-AXS, 2004)'
_computing_molecular_graphics 'Bruker SHELXTL (Bruker-AXS, 2000a)'
_computing_publication_material 'Bruker SHELXTL (Bruker-AXS, 2000a)'
_computing_structure_refinement 'SHELXL-97 (Sheldrick, 1997)'
_computing_structure_solution 'SHELXS-97 (Sheldrick, 1997)'
_diffrn_ambient_temperature 100(2)
_diffrn_measured_fraction_theta_full 0.970
_diffrn_measured_fraction_theta_max 0.970
_diffrn_measurement_device_type 'Bruker-AXS Smart APEX CCD area detector'
_diffrn_measurement_method 'phi and omega scans'
_diffrn_radiation_monochromator graphite
_diffrn_radiation_source 'fine-focus sealed tube'
_diffrn_radiation_type MoK\a
_diffrn_radiation_wavelength 0.71073
_diffrn_reflns_av_R_equivalents 0.0512
_diffrn_reflns_av_sigmaI/netI 0.0531
_diffrn_reflns_limit_h_max 14
_diffrn_reflns_limit_h_min -14
_diffrn_reflns_limit_k_max 15
_diffrn_reflns_limit_k_min -15
_diffrn_reflns_limit_l_max 46
_diffrn_reflns_limit_l_min -46
_diffrn_reflns_number 40572
_diffrn_reflns_theta_full 28.28
_diffrn_reflns_theta_max 28.28
_diffrn_reflns_theta_min 1.80
_exptl_absorpt_coefficient_mu 0.913
_exptl_absorpt_correction_T_max 0.8952
_exptl_absorpt_correction_T_min 0.7675
_exptl_absorpt_correction_type none
_exptl_absorpt_process_details 'SADABS (Sheldrick, 2002)'
_exptl_crystal_colour Yellow
_exptl_crystal_density_diffrn 1.594
_exptl_crystal_density_method 'not measured'
_exptl_crystal_description Block
_exptl_crystal_F_000 2240
_exptl_crystal_size_max 0.19
_exptl_crystal_size_mid 0.14
_exptl_crystal_size_min 0.12
_refine_diff_density_max 1.211
_refine_diff_density_min -1.430
_refine_diff_density_rms 0.111
_refine_ls_extinction_method none
_refine_ls_goodness_of_fit_ref 1.033
_refine_ls_hydrogen_treatment constr
_refine_ls_matrix_type full
_refine_ls_number_parameters 579
_refine_ls_number_reflns 11126
_refine_ls_number_restraints 60
_refine_ls_restrained_S_all 1.088
_refine_ls_R_factor_all 0.0632
_refine_ls_R_factor_gt 0.0489
_refine_ls_shift/su_max 0.003
_refine_ls_shift/su_mean 0.000
_refine_ls_structure_factor_coef Fsqd
_refine_ls_weighting_details 'calc w=1/[\s^2^(Fo^2^)+(0.0524P)^2^+6.8849P] where P=(Fo^2^+2Fc^2^)/3'
_refine_ls_weighting_scheme calc
_refine_ls_wR_factor_gt 0.1100
_refine_ls_wR_factor_ref 0.1168
_reflns_number_gt 9034
_reflns_number_total 11126
_reflns_threshold_expression >2\s(I)
_cod_data_source_file ic061782lsi20060920_072810.cif
_cod_data_source_block msb274
_cod_depositor_comments
;
The following automatic conversions were performed:
'_symmetry_cell_setting' value 'Monoclinic' changed to 'monoclinic'
according to '/home/saulius/struct/CIF-dictionaries/cif_core.dic'
dictionary named 'cif_core.dic' version 2.4.1 from 2010-06-29.

Automatic conversion script
Id: cif_fix_enum 1527 2010-12-29 10:47:43Z saulius 
;
_cod_original_cell_volume 4614.5(5)
_cod_database_code 4307258

loop_
_symmetry_equiv_pos_as_xyz
'x, y, z'
'-x+1/2, y+1/2, -z+1/2'
'-x, -y, -z'
'x-1/2, -y-1/2, z-1/2'

loop_
_atom_site_label
_atom_site_type_symbol
_atom_site_fract_x
_atom_site_fract_y
_atom_site_fract_z
_atom_site_U_iso_or_equiv
_atom_site_adp_type
_atom_site_occupancy
_atom_site_symmetry_multiplicity
_atom_site_calc_flag
_atom_site_refinement_flags
_atom_site_disorder_assembly
_atom_site_disorder_group
Ru Ru 0.64556(2) 0.16525(2) 0.870577(7) 0.01166(8) Uani 1 1 d . . .
Cl1 Cl 0.81108(7) 0.29346(7) 0.86473(2) 0.01620(16) Uani 1 1 d . . .
Cl2 Cl 0.46413(7) 0.05075(6) 0.87728(2) 0.01616(16) Uani 1 1 d . . .
P1 P 0.76993(7) 0.08483(7) 0.91977(2) 0.01335(17) Uani 1 1 d . . .
P2 P 0.70326(7) 0.04630(7) 0.82307(2) 0.01296(17) Uani 1 1 d . . .
O O 0.9409(2) 0.04739(19) 0.85853(6) 0.0162(5) Uani 1 1 d . . .
N1 N 0.5397(2) 0.2685(2) 0.82976(8) 0.0157(6) Uani 1 1 d . . .
N2 N 0.5696(2) 0.2855(2) 0.90898(8) 0.0158(6) Uani 1 1 d . . .
C1 C 0.7600(3) -0.0642(3) 0.93145(9) 0.0162(7) Uani 1 1 d . . .
C2 C 0.6465(3) -0.1098(3) 0.93880(9) 0.0201(7) Uani 1 1 d . . .
H2 H 0.5757 -0.0639 0.9372 0.024 Uiso 1 1 calc R . .
C3 C 0.6372(3) -0.2215(3) 0.94837(10) 0.0240(8) Uani 1 1 d . . .
H3 H 0.5600 -0.2516 0.9534 0.029 Uiso 1 1 calc R . .
C4 C 0.7396(4) -0.2897(3) 0.95069(10) 0.0252(8) Uani 1 1 d . . .
H4 H 0.7324 -0.3661 0.9575 0.030 Uiso 1 1 calc R . .
C5 C 0.8519(4) -0.2466(3) 0.94317(10) 0.0248(8) Uani 1 1 d . . .
H5 H 0.9220 -0.2935 0.9446 0.030 Uiso 1 1 calc R . .
C6 C 0.8623(3) -0.1345(3) 0.93343(10) 0.0209(7) Uani 1 1 d . . .
H6 H 0.9396 -0.1054 0.9281 0.025 Uiso 1 1 calc R . .
C7 C 0.7437(3) 0.1532(3) 0.96540(9) 0.0162(7) Uani 1 1 d . . .
C8 C 0.7738(3) 0.2665(3) 0.96827(10) 0.0207(7) Uani 1 1 d . . .
H8 H 0.8039 0.3037 0.9471 0.025 Uiso 1 1 calc R . .
C9 C 0.7604(3) 0.3257(3) 1.00162(11) 0.0260(8) Uani 1 1 d . . .
H9 H 0.7807 0.4028 1.0031 0.031 Uiso 1 1 calc R . .
C10 C 0.7172(4) 0.2716(3) 1.03268(11) 0.0312(9) Uani 1 1 d . . .
H10 H 0.7090 0.3115 1.0556 0.037 Uiso 1 1 calc R . .
C11 C 0.6859(4) 0.1599(3) 1.03031(11) 0.0295(9) Uani 1 1 d . . .
H11 H 0.6555 0.1232 1.0515 0.035 Uiso 1 1 calc R . .
C12 C 0.6992(3) 0.1010(3) 0.99660(10) 0.0206(7) Uani 1 1 d . . .
H12 H 0.6774 0.0242 0.9951 0.025 Uiso 1 1 calc R . .
C13 C 0.9393(3) 0.1002(3) 0.92294(9) 0.0154(6) Uani 1 1 d . . .
C14 C 1.0049(3) 0.1199(3) 0.95789(9) 0.0192(7) Uani 1 1 d . . .
H14 H 0.9614 0.1329 0.9797 0.023 Uiso 1 1 calc R . .
C15 C 1.1313(3) 0.1209(3) 0.96158(10) 0.0225(7) Uani 1 1 d . . .
H15 H 1.1736 0.1366 0.9855 0.027 Uiso 1 1 calc R . .
C16 C 1.1957(3) 0.0991(3) 0.93030(10) 0.0223(7) Uani 1 1 d . . .
H16 H 1.2825 0.0997 0.9327 0.027 Uiso 1 1 calc R . .
C17 C 1.1338(3) 0.0765(3) 0.89540(10) 0.0196(7) Uani 1 1 d . . .
H17 H 1.1780 0.0591 0.8740 0.024 Uiso 1 1 calc R . .
C18 C 1.0071(3) 0.0793(3) 0.89178(9) 0.0165(7) Uani 1 1 d . . .
C19 C 0.9485(3) 0.1002(3) 0.82381(9) 0.0156(6) Uani 1 1 d . . .
C20 C 1.0535(3) 0.1479(3) 0.81124(10) 0.0196(7) Uani 1 1 d . . .
H20 H 1.1277 0.1485 0.8271 0.024 Uiso 1 1 calc R . .
C21 C 1.0481(3) 0.1948(3) 0.77495(10) 0.0218(7) Uani 1 1 d . . .
H21 H 1.1196 0.2269 0.7659 0.026 Uiso 1 1 calc R . .
C22 C 0.9406(3) 0.1952(3) 0.75200(10) 0.0205(7) Uani 1 1 d . . .
H22 H 0.9378 0.2277 0.7274 0.025 Uiso 1 1 calc R . .
C23 C 0.8359(3) 0.1477(3) 0.76520(9) 0.0158(6) Uani 1 1 d . . .
H23 H 0.7615 0.1490 0.7495 0.019 Uiso 1 1 calc R . .
C24 C 0.8384(3) 0.0982(3) 0.80119(9) 0.0145(6) Uani 1 1 d . . .
C25 C 0.7367(3) -0.1027(3) 0.83120(9) 0.0144(6) Uani 1 1 d . . .
C26 C 0.6489(3) -0.1681(3) 0.84741(9) 0.0177(7) Uani 1 1 d . . .
H26 H 0.5783 -0.1336 0.8562 0.021 Uiso 1 1 calc R . .
C27 C 0.6639(3) -0.2830(3) 0.85087(10) 0.0213(7) Uani 1 1 d . . .
H27 H 0.6041 -0.3262 0.8623 0.026 Uiso 1 1 calc R . .
C28 C 0.7657(3) -0.3353(3) 0.83767(10) 0.0236(8) Uani 1 1 d . . .
H28 H 0.7750 -0.4141 0.8395 0.028 Uiso 1 1 calc R . .
C29 C 0.8535(3) -0.2705(3) 0.82173(10) 0.0236(8) Uani 1 1 d . . .
H29 H 0.9237 -0.3052 0.8128 0.028 Uiso 1 1 calc R . .
C30 C 0.8396(3) -0.1557(3) 0.81873(10) 0.0191(7) Uani 1 1 d . . .
H30 H 0.9010 -0.1125 0.8080 0.023 Uiso 1 1 calc R . .
C31 C 0.5947(3) 0.0281(3) 0.78049(9) 0.0149(6) Uani 1 1 d . . .
C32 C 0.4761(3) 0.0698(3) 0.77833(10) 0.0180(7) Uani 1 1 d . . .
H32 H 0.4457 0.1036 0.8001 0.022 Uiso 1 1 calc R . .
C33 C 0.4011(3) 0.0624(3) 0.74459(10) 0.0221(7) Uani 1 1 d . . .
H33 H 0.3210 0.0932 0.7433 0.027 Uiso 1 1 calc R . .
C34 C 0.4430(3) 0.0103(3) 0.71287(10) 0.0207(7) Uani 1 1 d . . .
H34 H 0.3930 0.0075 0.6896 0.025 Uiso 1 1 calc R . .
C35 C 0.5578(3) -0.0374(3) 0.71543(10) 0.0195(7) Uani 1 1 d . . .
H35 H 0.5858 -0.0760 0.6942 0.023 Uiso 1 1 calc R . .
C36 C 0.6324(3) -0.0289(3) 0.74889(9) 0.0170(7) Uani 1 1 d . . .
H36 H 0.7111 -0.0626 0.7504 0.020 Uiso 1 1 calc R . .
C37 C 0.5923(3) 0.3225(3) 0.80160(10) 0.0193(7) Uani 1 1 d . . .
H37 H 0.6758 0.3081 0.7979 0.023 Uiso 1 1 calc R . .
C38 C 0.5286(3) 0.3979(3) 0.77803(11) 0.0274(8) Uani 1 1 d . . .
H38 H 0.5689 0.4358 0.7589 0.033 Uiso 1 1 calc R . .
C39 C 0.4070(4) 0.4185(3) 0.78211(12) 0.0328(9) Uani 1 1 d . . .
H39 H 0.3621 0.4698 0.7659 0.039 Uiso 1 1 calc R . .
C40 C 0.3520(3) 0.3621(3) 0.81062(11) 0.0278(8) Uani 1 1 d . . .
H40 H 0.2679 0.3734 0.8141 0.033 Uiso 1 1 calc R . .
C41 C 0.4203(3) 0.2898(3) 0.83376(10) 0.0198(7) Uani 1 1 d . . .
H41 H 0.3819 0.2529 0.8535 0.024 Uiso 1 1 calc R . .
C42 C 0.5826(3) 0.3957(3) 0.90361(10) 0.0203(7) Uani 1 1 d . . .
H42 H 0.6325 0.4205 0.8844 0.024 Uiso 1 1 calc R . .
C43 C 0.5259(3) 0.4750(3) 0.92501(10) 0.0238(8) Uani 1 1 d . . .
H43 H 0.5366 0.5523 0.9202 0.029 Uiso 1 1 calc R . .
C44 C 0.4540(4) 0.4409(3) 0.95312(10) 0.0277(8) Uani 1 1 d . . .
H44 H 0.4149 0.4938 0.9681 0.033 Uiso 1 1 calc R . .
C45 C 0.4403(3) 0.3273(3) 0.95894(10) 0.0237(8) Uani 1 1 d . . .
H45 H 0.3915 0.3010 0.9782 0.028 Uiso 1 1 calc R . .
C46 C 0.4985(3) 0.2529(3) 0.93641(9) 0.0176(7) Uani 1 1 d . . .
H46 H 0.4878 0.1752 0.9405 0.021 Uiso 1 1 calc R . .
C47 C 0.0557(3) 0.4116(3) 0.91244(10) 0.0282(8) Uani 1 1 d D . .
H47 H -0.0009 0.3482 0.9055 0.034 Uiso 1 1 calc R A 1
Cl3 Cl 0.19329(15) 0.38629(15) 0.89119(8) 0.0434(5) Uani 0.863(7) 1 d PD B 1
Cl4 Cl 0.0823(3) 0.41276(18) 0.96248(4) 0.0444(6) Uani 0.863(7) 1 d PD B 1
Cl5 Cl -0.0120(2) 0.53203(18) 0.89405(6) 0.0491(5) Uani 0.863(7) 1 d PD B 1
Cl3A Cl 0.2100(9) 0.3976(11) 0.9066(5) 0.0434(5) Uani 0.137(7) 1 d PD B 2
Cl4A Cl 0.0329(14) 0.4388(11) 0.9616(3) 0.0444(6) Uani 0.137(7) 1 d PD B 2
Cl5A Cl 0.0247(14) 0.5569(9) 0.8939(4) 0.0491(5) Uani 0.137(7) 1 d PD B 2
C48 C 0.2826(4) 0.7993(3) 0.84734(13) 0.0389(10) Uani 1 1 d D . .
H48 H 0.3351 0.8484 0.8648 0.047 Uiso 1 1 calc R C 1
Cl6 Cl 0.33351(17) 0.65862(16) 0.85661(7) 0.0508(5) Uani 0.686(2) 1 d PD D 1
Cl7 Cl 0.1332(3) 0.8114(3) 0.86139(12) 0.0650(9) Uani 0.686(2) 1 d PD D 1
Cl8 Cl 0.3071(2) 0.83848(18) 0.80300(6) 0.0623(6) Uani 0.686(2) 1 d PD D 1
Cl6A Cl 0.3434(4) 0.6738(4) 0.83515(16) 0.0508(5) Uani 0.314(2) 1 d PD D 2
Cl7A Cl 0.1562(7) 0.7864(7) 0.8719(3) 0.0650(9) Uani 0.314(2) 1 d PD D 2
Cl8A Cl 0.2110(5) 0.8559(4) 0.79996(12) 0.0623(6) Uani 0.314(2) 1 d PD D 2

loop_
_atom_site_aniso_label
_atom_site_aniso_U_11
_atom_site_aniso_U_22
_atom_site_aniso_U_33
_atom_site_aniso_U_23
_atom_site_aniso_U_13
_atom_site_aniso_U_12
Ru 0.01067(13) 0.01268(13) 0.01173(13) -0.00065(10) 0.00143(9) -0.00019(9)
Cl1 0.0144(4) 0.0176(4) 0.0167(4) -0.0003(3) 0.0014(3) -0.0036(3)
Cl2 0.0133(4) 0.0168(4) 0.0186(4) -0.0009(3) 0.0028(3) -0.0018(3)
P1 0.0134(4) 0.0151(4) 0.0116(4) -0.0004(3) 0.0013(3) -0.0002(3)
P2 0.0126(4) 0.0140(4) 0.0121(4) -0.0005(3) 0.0003(3) 0.0004(3)
O 0.0132(11) 0.0219(12) 0.0136(11) -0.0008(9) 0.0009(9) -0.0010(9)
N1 0.0154(13) 0.0151(13) 0.0164(14) -0.0002(11) 0.0009(11) 0.0010(11)
N2 0.0132(13) 0.0193(14) 0.0149(14) -0.0023(11) 0.0006(10) -0.0003(11)
C1 0.0229(17) 0.0154(16) 0.0104(15) -0.0009(12) 0.0018(13) 0.0007(13)
C2 0.0238(18) 0.0231(18) 0.0130(16) 0.0011(13) -0.0019(13) -0.0024(14)
C3 0.0264(19) 0.0261(19) 0.0194(18) 0.0024(15) 0.0003(14) -0.0080(15)
C4 0.039(2) 0.0176(17) 0.0191(18) 0.0029(14) -0.0004(16) -0.0029(15)
C5 0.034(2) 0.0206(18) 0.0197(18) -0.0003(14) 0.0002(15) 0.0068(15)
C6 0.0237(18) 0.0216(17) 0.0175(17) -0.0013(14) 0.0026(14) -0.0019(14)
C7 0.0138(15) 0.0222(17) 0.0122(15) -0.0035(13) -0.0010(12) 0.0023(13)
C8 0.0156(16) 0.0237(18) 0.0229(18) -0.0018(14) 0.0013(13) -0.0001(14)
C9 0.0260(19) 0.0233(19) 0.028(2) -0.0105(16) -0.0034(15) 0.0016(15)
C10 0.037(2) 0.036(2) 0.0201(19) -0.0100(17) 0.0003(16) 0.0082(18)
C11 0.037(2) 0.034(2) 0.0174(18) 0.0036(16) 0.0065(16) 0.0112(18)
C12 0.0188(17) 0.0253(18) 0.0176(17) -0.0013(14) 0.0001(13) 0.0066(14)
C13 0.0149(15) 0.0140(15) 0.0171(16) 0.0005(13) -0.0008(12) 0.0010(12)
C14 0.0193(17) 0.0241(18) 0.0140(16) -0.0008(14) 0.0003(13) -0.0006(14)
C15 0.0199(17) 0.0296(19) 0.0168(17) -0.0016(15) -0.0067(13) -0.0005(15)
C16 0.0132(16) 0.030(2) 0.0236(18) 0.0036(15) -0.0016(13) -0.0010(14)
C17 0.0149(16) 0.0239(18) 0.0204(17) 0.0020(14) 0.0033(13) 0.0012(13)
C18 0.0167(16) 0.0172(16) 0.0150(16) 0.0028(13) -0.0020(12) -0.0009(13)
C19 0.0176(16) 0.0167(16) 0.0130(15) -0.0025(12) 0.0046(12) 0.0014(13)
C20 0.0155(16) 0.0258(18) 0.0173(17) -0.0010(14) 0.0001(13) -0.0003(13)
C21 0.0219(18) 0.0222(18) 0.0220(18) -0.0014(14) 0.0066(14) -0.0032(14)
C22 0.0267(18) 0.0172(16) 0.0180(17) 0.0032(13) 0.0038(14) -0.0001(14)
C23 0.0184(16) 0.0135(15) 0.0155(16) -0.0011(12) 0.0016(12) 0.0015(12)
C24 0.0141(15) 0.0154(15) 0.0142(15) -0.0032(12) 0.0033(12) 0.0013(12)
C25 0.0177(16) 0.0139(15) 0.0112(15) -0.0014(12) -0.0025(12) 0.0021(12)
C26 0.0173(16) 0.0193(16) 0.0163(16) -0.0027(13) 0.0000(13) 0.0010(13)
C27 0.0253(18) 0.0203(17) 0.0179(17) 0.0017(14) -0.0019(14) -0.0034(14)
C28 0.034(2) 0.0148(16) 0.0204(18) -0.0017(14) -0.0061(15) 0.0064(15)
C29 0.0221(18) 0.0230(18) 0.0252(19) -0.0067(15) -0.0014(14) 0.0074(14)
C30 0.0187(17) 0.0209(17) 0.0174(16) -0.0023(14) 0.0001(13) 0.0019(13)
C31 0.0133(15) 0.0136(15) 0.0173(16) 0.0014(12) -0.0015(12) -0.0023(12)
C32 0.0179(16) 0.0179(16) 0.0177(17) -0.0039(13) -0.0008(13) -0.0018(13)
C33 0.0150(16) 0.0223(18) 0.0280(19) 0.0005(15) -0.0050(14) -0.0010(14)
C34 0.0232(18) 0.0191(17) 0.0186(17) 0.0042(14) -0.0062(14) -0.0063(14)
C35 0.0249(18) 0.0170(16) 0.0163(16) -0.0027(13) -0.0003(13) -0.0063(14)
C36 0.0180(16) 0.0157(16) 0.0170(16) -0.0003(13) -0.0008(13) -0.0014(13)
C37 0.0192(17) 0.0187(17) 0.0201(17) -0.0009(14) 0.0025(13) 0.0002(13)
C38 0.028(2) 0.028(2) 0.026(2) 0.0112(16) 0.0032(16) 0.0033(16)
C39 0.032(2) 0.032(2) 0.034(2) 0.0142(18) 0.0004(17) 0.0120(17)
C40 0.0186(18) 0.031(2) 0.034(2) 0.0031(17) 0.0046(16) 0.0105(15)
C41 0.0164(16) 0.0193(17) 0.0241(18) -0.0002(14) 0.0047(13) 0.0020(13)
C42 0.0234(18) 0.0182(17) 0.0196(17) 0.0007(14) 0.0029(14) -0.0007(14)
C43 0.0291(19) 0.0170(17) 0.0249(19) -0.0031(14) 0.0000(15) 0.0027(14)
C44 0.034(2) 0.028(2) 0.0212(19) -0.0109(15) 0.0032(16) 0.0071(16)
C45 0.0241(18) 0.031(2) 0.0166(17) -0.0020(15) 0.0055(14) 0.0021(15)
C46 0.0176(16) 0.0189(16) 0.0163(16) 0.0009(13) 0.0011(13) 0.0007(13)
C47 0.0205(18) 0.033(2) 0.030(2) -0.0045(17) -0.0059(15) -0.0021(16)
Cl3 0.0303(7) 0.0597(9) 0.0403(13) 0.0083(8) 0.0045(7) 0.0066(6)
Cl4 0.0628(15) 0.0438(10) 0.0265(6) -0.0068(6) 0.0028(7) -0.0235(9)
Cl5 0.0499(12) 0.0274(8) 0.0662(9) -0.0100(7) -0.0189(9) 0.0093(7)
Cl3A 0.0303(7) 0.0597(9) 0.0403(13) 0.0083(8) 0.0045(7) 0.0066(6)
Cl4A 0.0628(15) 0.0438(10) 0.0265(6) -0.0068(6) 0.0028(7) -0.0235(9)
Cl5A 0.0499(12) 0.0274(8) 0.0662(9) -0.0100(7) -0.0189(9) 0.0093(7)
C48 0.034(2) 0.032(2) 0.050(3) -0.008(2) 0.003(2) -0.0098(18)
Cl6 0.0327(7) 0.0457(9) 0.0742(16) 0.0135(11) 0.0051(10) 0.0083(6)
Cl7 0.0345(15) 0.0390(18) 0.123(3) -0.0122(14) 0.0141(16) 0.0096(9)
Cl8 0.0846(15) 0.0630(11) 0.0387(9) 0.0098(8) 0.0009(11) -0.0154(12)
Cl6A 0.0327(7) 0.0457(9) 0.0742(16) 0.0135(11) 0.0051(10) 0.0083(6)
Cl7A 0.0345(15) 0.0390(18) 0.123(3) -0.0122(14) 0.0141(16) 0.0096(9)
Cl8A 0.0846(15) 0.0630(11) 0.0387(9) 0.0098(8) 0.0009(11) -0.0154(12)

loop_
_atom_type_symbol
_atom_type_description
_atom_type_scat_dispersion_real
_atom_type_scat_dispersion_imag
_atom_type_scat_source
C C 0.0033 0.0016 'International Tables Vol C Tables 4.2.6.8 and 6.1.1.4'
H H 0.0000 0.0000 'International Tables Vol C Tables 4.2.6.8 and 6.1.1.4'
N N 0.0061 0.0033 'International Tables Vol C Tables 4.2.6.8 and 6.1.1.4'
O O 0.0106 0.0060 'International Tables Vol C Tables 4.2.6.8 and 6.1.1.4'
P P 0.1023 0.0942 'International Tables Vol C Tables 4.2.6.8 and 6.1.1.4'
Cl Cl 0.1484 0.1585 'International Tables Vol C Tables 4.2.6.8 and 6.1.1.4'
Ru Ru -1.2594 0.8363 'International Tables Vol C Tables 4.2.6.8 and 6.1.1.4'

loop_
_geom_angle_atom_site_label_1
_geom_angle_atom_site_label_2
_geom_angle_atom_site_label_3
_geom_angle
_geom_angle_site_symmetry_1
_geom_angle_site_symmetry_3
_geom_angle_publ_flag
N1 Ru N2 79.90(10) . . ?
N1 Ru P2 91.92(7) . . ?
N2 Ru P2 171.40(7) . . ?
N1 Ru P1 169.58(8) . . ?
N2 Ru P1 92.35(7) . . ?
P2 Ru P1 96.09(3) . . ?
N1 Ru Cl1 87.00(7) . . ?
N2 Ru Cl1 87.67(7) . . ?
P2 Ru Cl1 94.58(3) . . ?
P1 Ru Cl1 85.72(3) . . ?
N1 Ru Cl2 89.20(7) . . ?
N2 Ru Cl2 87.54(7) . . ?
P2 Ru Cl2 89.74(3) . . ?
P1 Ru Cl2 97.47(3) . . ?
Cl1 Ru Cl2 174.34(3) . . ?
C1 P1 C7 102.69(15) . . ?
C1 P1 C13 99.14(15) . . ?
C7 P1 C13 97.28(15) . . ?
C1 P1 Ru 121.82(11) . . ?
C7 P1 Ru 110.04(11) . . ?
C13 P1 Ru 121.84(11) . . ?
C24 P2 C25 103.68(15) . . ?
C24 P2 C31 100.87(15) . . ?
C25 P2 C31 96.87(14) . . ?
C24 P2 Ru 111.72(10) . . ?
C25 P2 Ru 123.02(11) . . ?
C31 P2 Ru 117.47(11) . . ?
C18 O C19 123.9(3) . . ?
C37 N1 C41 117.3(3) . . ?
C37 N1 Ru 121.6(2) . . ?
C41 N1 Ru 120.8(2) . . ?
C42 N2 C46 117.4(3) . . ?
C42 N2 Ru 120.7(2) . . ?
C46 N2 Ru 121.6(2) . . ?
C6 C1 C2 118.4(3) . . ?
C6 C1 P1 122.3(3) . . ?
C2 C1 P1 119.3(3) . . ?
C3 C2 C1 120.3(3) . . ?
C3 C2 H2 119.9 . . ?
C1 C2 H2 119.9 . . ?
C2 C3 C4 120.6(3) . . ?
C2 C3 H3 119.7 . . ?
C4 C3 H3 119.7 . . ?
C5 C4 C3 120.0(3) . . ?
C5 C4 H4 120.0 . . ?
C3 C4 H4 120.0 . . ?
C4 C5 C6 119.9(3) . . ?
C4 C5 H5 120.0 . . ?
C6 C5 H5 120.0 . . ?
C5 C6 C1 120.7(3) . . ?
C5 C6 H6 119.6 . . ?
C1 C6 H6 119.6 . . ?
C12 C7 C8 118.4(3) . . ?
C12 C7 P1 125.4(3) . . ?
C8 C7 P1 116.2(3) . . ?
C9 C8 C7 121.1(3) . . ?
C9 C8 H8 119.5 . . ?
C7 C8 H8 119.5 . . ?
C10 C9 C8 119.7(4) . . ?
C10 C9 H9 120.2 . . ?
C8 C9 H9 120.2 . . ?
C11 C10 C9 120.2(3) . . ?
C11 C10 H10 119.9 . . ?
C9 C10 H10 119.9 . . ?
C10 C11 C12 119.8(4) . . ?
C10 C11 H11 120.1 . . ?
C12 C11 H11 120.1 . . ?
C7 C12 C11 120.8(3) . . ?
C7 C12 H12 119.6 . . ?
C11 C12 H12 119.6 . . ?
C18 C13 C14 117.0(3) . . ?
C18 C13 P1 121.7(2) . . ?
C14 C13 P1 120.8(2) . . ?
C15 C14 C13 121.9(3) . . ?
C15 C14 H14 119.1 . . ?
C13 C14 H14 119.1 . . ?
C16 C15 C14 119.7(3) . . ?
C16 C15 H15 120.2 . . ?
C14 C15 H15 120.2 . . ?
C15 C16 C17 120.1(3) . . ?
C15 C16 H16 120.0 . . ?
C17 C16 H16 120.0 . . ?
C16 C17 C18 119.7(3) . . ?
C16 C17 H17 120.1 . . ?
C18 C17 H17 120.1 . . ?
O C18 C17 121.8(3) . . ?
O C18 C13 116.0(3) . . ?
C17 C18 C13 121.6(3) . . ?
O C19 C20 125.3(3) . . ?
O C19 C24 112.8(3) . . ?
C20 C19 C24 121.8(3) . . ?
C19 C20 C21 118.8(3) . . ?
C19 C20 H20 120.6 . . ?
C21 C20 H20 120.6 . . ?
C22 C21 C20 120.9(3) . . ?
C22 C21 H21 119.5 . . ?
C20 C21 H21 119.5 . . ?
C21 C22 C23 119.5(3) . . ?
C21 C22 H22 120.2 . . ?
C23 C22 H22 120.2 . . ?
C22 C23 C24 121.2(3) . . ?
C22 C23 H23 119.4 . . ?
C24 C23 H23 119.4 . . ?
C19 C24 C23 117.8(3) . . ?
C19 C24 P2 117.3(2) . . ?
C23 C24 P2 124.5(2) . . ?
C30 C25 C26 118.3(3) . . ?
C30 C25 P2 123.3(3) . . ?
C26 C25 P2 118.1(2) . . ?
C27 C26 C25 120.7(3) . . ?
C27 C26 H26 119.7 . . ?
C25 C26 H26 119.7 . . ?
C26 C27 C28 120.6(3) . . ?
C26 C27 H27 119.7 . . ?
C28 C27 H27 119.7 . . ?
C29 C28 C27 118.9(3) . . ?
C29 C28 H28 120.6 . . ?
C27 C28 H28 120.6 . . ?
C30 C29 C28 120.6(3) . . ?
C30 C29 H29 119.7 . . ?
C28 C29 H29 119.7 . . ?
C29 C30 C25 120.9(3) . . ?
C29 C30 H30 119.5 . . ?
C25 C30 H30 119.5 . . ?
C32 C31 C36 117.8(3) . . ?
C32 C31 P2 122.8(3) . . ?
C36 C31 P2 119.5(2) . . ?
C31 C32 C33 120.8(3) . . ?
C31 C32 H32 119.6 . . ?
C33 C32 H32 119.6 . . ?
C34 C33 C32 120.3(3) . . ?
C34 C33 H33 119.9 . . ?
C32 C33 H33 119.9 . . ?
C35 C34 C33 119.4(3) . . ?
C35 C34 H34 120.3 . . ?
C33 C34 H34 120.3 . . ?
C34 C35 C36 120.1(3) . . ?
C34 C35 H35 120.0 . . ?
C36 C35 H35 120.0 . . ?
C35 C36 C31 121.5(3) . . ?
C35 C36 H36 119.2 . . ?
C31 C36 H36 119.2 . . ?
N1 C37 C38 122.0(3) . . ?
N1 C37 H37 119.0 . . ?
C38 C37 H37 119.0 . . ?
C39 C38 C37 120.3(3) . . ?
C39 C38 H38 119.8 . . ?
C37 C38 H38 119.8 . . ?
C38 C39 C40 117.9(3) . . ?
C38 C39 H39 121.0 . . ?
C40 C39 H39 121.0 . . ?
C41 C40 C39 119.4(3) . . ?
C41 C40 H40 120.3 . . ?
C39 C40 H40 120.3 . . ?
N1 C41 C40 123.0(3) . . ?
N1 C41 H41 118.5 . . ?
C40 C41 H41 118.5 . . ?
N2 C42 C43 122.6(3) . . ?
N2 C42 H42 118.7 . . ?
C43 C42 H42 118.7 . . ?
C44 C43 C42 119.6(3) . . ?
C44 C43 H43 120.2 . . ?
C42 C43 H43 120.2 . . ?
C43 C44 C45 118.3(3) . . ?
C43 C44 H44 120.9 . . ?
C45 C44 H44 120.9 . . ?
C46 C45 C44 119.2(3) . . ?
C46 C45 H45 120.4 . . ?
C44 C45 H45 120.4 . . ?
N2 C46 C45 123.0(3) . . ?
N2 C46 H46 118.5 . . ?
C45 C46 H46 118.5 . . ?
Cl5 C47 Cl3A 115.7(5) . . ?
Cl5 C47 Cl3 110.0(2) . . ?
Cl3A C47 Cl3 19.0(5) . . ?
Cl5 C47 Cl4 113.7(2) . . ?
Cl3A C47 Cl4 91.8(5) . . ?
Cl3 C47 Cl4 110.2(2) . . ?
Cl5 C47 Cl4A 97.0(5) . . ?
Cl3A C47 Cl4A 110.0(5) . . ?
Cl3 C47 Cl4A 128.9(5) . . ?
Cl4 C47 Cl4A 20.1(5) . . ?
Cl5 C47 Cl5A 15.2(4) . . ?
Cl3A C47 Cl5A 101.6(6) . . ?
Cl3 C47 Cl5A 98.6(5) . . ?
Cl4 C47 Cl5A 110.6(5) . . ?
Cl4A C47 Cl5A 97.6(6) . . ?
Cl5 C47 H47 107.6 . . ?
Cl3A C47 H47 119.5 . . ?
Cl3 C47 H47 107.6 . . ?
Cl4 C47 H47 107.6 . . ?
Cl4A C47 H47 104.0 . . ?
Cl5A C47 H47 121.7 . . ?
Cl8 C48 Cl7A 134.3(4) . . ?
Cl8 C48 Cl6A 85.3(3) . . ?
Cl7A C48 Cl6A 113.4(4) . . ?
Cl8 C48 Cl7 117.5(3) . . ?
Cl7A C48 Cl7 17.4(3) . . ?
Cl6A C48 Cl7 122.2(3) . . ?
Cl8 C48 Cl6 111.2(3) . . ?
Cl7A C48 Cl6 94.4(3) . . ?
Cl6A C48 Cl6 25.99(17) . . ?
Cl7 C48 Cl6 108.0(2) . . ?
Cl8 C48 Cl8A 33.94(19) . . ?
Cl7A C48 Cl8A 100.4(4) . . ?
Cl6A C48 Cl8A 103.5(3) . . ?
Cl7 C48 Cl8A 83.6(3) . . ?
Cl6 C48 Cl8A 126.2(3) . . ?
Cl8 C48 H48 106.5 . . ?
Cl7A C48 H48 101.2 . . ?
Cl6A C48 H48 117.0 . . ?
Cl7 C48 H48 106.5 . . ?
Cl6 C48 H48 106.5 . . ?
Cl8A C48 H48 120.4 . . ?

loop_
_geom_bond_atom_site_label_1
_geom_bond_atom_site_label_2
_geom_bond_distance
_geom_bond_site_symmetry_2
_geom_bond_publ_flag
Ru N1 2.164(3) . ?
Ru N2 2.185(3) . ?
Ru P2 2.3233(9) . ?
Ru P1 2.3291(8) . ?
Ru Cl1 2.3988(8) . ?
Ru Cl2 2.4433(8) . ?
P1 C1 1.837(3) . ?
P1 C7 1.847(3) . ?
P1 C13 1.861(3) . ?
P2 C24 1.832(3) . ?
P2 C25 1.840(3) . ?
P2 C31 1.854(3) . ?
O C18 1.383(4) . ?
O C19 1.385(4) . ?
N1 C37 1.351(4) . ?
N1 C41 1.353(4) . ?
N2 C42 1.343(4) . ?
N2 C46 1.346(4) . ?
C1 C6 1.399(5) . ?
C1 C2 1.402(5) . ?
C2 C3 1.384(5) . ?
C2 H2 0.9500 . ?
C3 C4 1.385(5) . ?
C3 H3 0.9500 . ?
C4 C5 1.380(5) . ?
C4 H4 0.9500 . ?
C5 C6 1.393(5) . ?
C5 H5 0.9500 . ?
C6 H6 0.9500 . ?
C7 C12 1.386(5) . ?
C7 C8 1.399(5) . ?
C8 C9 1.390(5) . ?
C8 H8 0.9500 . ?
C9 C10 1.387(6) . ?
C9 H9 0.9500 . ?
C10 C11 1.382(6) . ?
C10 H10 0.9500 . ?
C11 C12 1.399(5) . ?
C11 H11 0.9500 . ?
C12 H12 0.9500 . ?
C13 C18 1.396(5) . ?
C13 C14 1.397(4) . ?
C14 C15 1.382(5) . ?
C14 H14 0.9500 . ?
C15 C16 1.380(5) . ?
C15 H15 0.9500 . ?
C16 C17 1.384(5) . ?
C16 H16 0.9500 . ?
C17 C18 1.386(5) . ?
C17 H17 0.9500 . ?
C19 C20 1.389(5) . ?
C19 C24 1.394(4) . ?
C20 C21 1.393(5) . ?
C20 H20 0.9500 . ?
C21 C22 1.377(5) . ?
C21 H21 0.9500 . ?
C22 C23 1.393(5) . ?
C22 H22 0.9500 . ?
C23 C24 1.398(4) . ?
C23 H23 0.9500 . ?
C25 C30 1.395(5) . ?
C25 C26 1.397(5) . ?
C26 C27 1.390(5) . ?
C26 H26 0.9500 . ?
C27 C28 1.392(5) . ?
C27 H27 0.9500 . ?
C28 C29 1.389(5) . ?
C28 H28 0.9500 . ?
C29 C30 1.387(5) . ?
C29 H29 0.9500 . ?
C30 H30 0.9500 . ?
C31 C32 1.390(4) . ?
C31 C36 1.396(5) . ?
C32 C33 1.395(5) . ?
C32 H32 0.9500 . ?
C33 C34 1.389(5) . ?
C33 H33 0.9500 . ?
C34 C35 1.380(5) . ?
C34 H34 0.9500 . ?
C35 C36 1.386(5) . ?
C35 H35 0.9500 . ?
C36 H36 0.9500 . ?
C37 C38 1.380(5) . ?
C37 H37 0.9500 . ?
C38 C39 1.375(5) . ?
C38 H38 0.9500 . ?
C39 C40 1.387(6) . ?
C39 H39 0.9500 . ?
C40 C41 1.371(5) . ?
C40 H40 0.9500 . ?
C41 H41 0.9500 . ?
C42 C43 1.389(5) . ?
C42 H42 0.9500 . ?
C43 C44 1.375(5) . ?
C43 H43 0.9500 . ?
C44 C45 1.385(5) . ?
C44 H44 0.9500 . ?
C45 C46 1.383(5) . ?
C45 H45 0.9500 . ?
C46 H46 0.9500 . ?
C47 Cl5 1.725(4) . ?
C47 Cl3A 1.729(9) . ?
C47 Cl3 1.762(4) . ?
C47 Cl4 1.765(4) . ?
C47 Cl4A 1.801(9) . ?
C47 Cl5A 1.879(10) . ?
C47 H47 1.0000 . ?
C48 Cl8 1.673(5) . ?
C48 Cl7A 1.699(9) . ?
C48 Cl6A 1.713(6) . ?
C48 Cl7 1.755(5) . ?
C48 Cl6 1.797(5) . ?
C48 Cl8A 1.913(6) . ?
C48 H48 1.0000 . ?
